data_4327086
loop_
_publ_author_name
'Lu\'is M. P. Lima'
'Alexandre Lecointre'
'Jean-Fran\,cois Morfin'
'Andr\'es de Blas'
'Dimitris Visvikis'
'Lo\"ic J. Charbonni\`ere'
'Carlos Platas-Iglesias'
'Rapha\"el Tripier'

_publ_contact_author_address
;
Laboratoire de chimie,
electrochimie moleculaire et chimie analytique (UMR 6521)
Universite de Bretagne occidentale
6, avenue Victor Le Gorgeu
CS 93837
F-29238 BREST cedex 3
FRANCE 
;
_publ_contact_author_email raphael.tripier@univ-brest.fr
_publ_contact_author_fax '+ 34 981 167065'
_publ_contact_author_name 'Tripier, Raphael'
_publ_contact_author_phone '+ 34 981 167000'
_publ_section_title
;
 Positively Charged Lanthanide Complexes with Cyclen-Based Ligands:
 Synthesis, Solid-State and Solution Structure, and Fluoride Interaction
;
_journal_name_full 'Inorganic Chemistry'
_journal_page_first 12508
_journal_page_last 12521
_journal_paper_doi 10.1021/ic201447c
_journal_volume 50
_journal_year 2011
_chemical_formula_moiety 'C32 H64 Cl La N8 O12, 4(H2 O), , 2(Cl)'
_chemical_formula_sum 'C32 H71 Cl3 La N8 O16'
_chemical_formula_weight 1069.23
_space_group_IT_number 130
_symmetry_cell_setting tetragonal
_symmetry_Int_Tables_number 130
_symmetry_space_group_name_Hall '-P 4a 2ac'
_symmetry_space_group_name_H-M 'P 4/n c c :2'
_atom_sites_solution_hydrogens geom
_atom_sites_solution_primary direct
_atom_sites_solution_secondary difmap
_audit_conform_dict_location ftp://ftp.iucr.org/pub/cif_core.dic
_audit_conform_dict_name cif_core.dic
_audit_conform_dict_version 2.4
_audit_creation_date 2011-06-29T14:10:13-00:00
_audit_creation_method 'WinGX routine CIF_UPDATE'
_cell_angle_alpha 90
_cell_angle_beta 90
_cell_angle_gamma 90
_cell_formula_units_Z 4
_cell_length_a 14.2869(4)
_cell_length_b 14.2869(4)
_cell_length_c 23.9665(11)
_cell_measurement_reflns_used 7686
_cell_measurement_temperature 170(2)
_cell_measurement_theta_max 31.6157
_cell_measurement_theta_min 2.845
_cell_volume 4891.9(3)
_computing_cell_refinement
;
        CrysAlis RED, Oxford Diffraction Ltd.,
        Version 1.171.33.52 (release 06-11-2009 CrysAlis171 .NET)
        (compiled Nov  6 2009,16:24:50)
;
_computing_data_collection
;
        CrysAlis CCD, Oxford Diffraction Ltd.,
        Version 1.171.33.52 (release 06-11-2009 CrysAlis171 .NET)
        (compiled Nov  6 2009,16:24:50)
;
_computing_data_reduction
;
        CrysAlis RED, Oxford Diffraction Ltd.,
        Version 1.171.33.52 (release 06-11-2009 CrysAlis171 .NET)
        (compiled Nov  6 2009,16:24:50)
;
_computing_molecular_graphics 'ORTEP3 for Windows (Farrugia, 1997)'
_computing_publication_material 'PLATON (Spek, 1980-2002)'
_computing_structure_refinement 'SHELXL-97 (Sheldrick, 2008)'
_computing_structure_solution 'SHELXS-97 (Sheldrick, 1997)'
_diffrn_ambient_temperature 170(2)
_diffrn_detector 'CCD plate'
_diffrn_detector_area_resol_mean 8.3622
_diffrn_measured_fraction_theta_full 0.998
_diffrn_measured_fraction_theta_max 0.998
_diffrn_measurement_device 'Kappa-geometry diffractometer'
_diffrn_measurement_device_type 'Xcalibur, Sapphire2, large Be window'
_diffrn_measurement_method '\w scans'
_diffrn_orient_matrix_UB_11 0.0170339841
_diffrn_orient_matrix_UB_12 -0.0175847521
_diffrn_orient_matrix_UB_13 0.0257847834
_diffrn_orient_matrix_UB_21 0.0279434261
_diffrn_orient_matrix_UB_22 -0.0330767841
_diffrn_orient_matrix_UB_23 -0.0145291339
_diffrn_orient_matrix_UB_31 0.0374439374
_diffrn_orient_matrix_UB_32 0.0326525621
_diffrn_orient_matrix_UB_33 -0.0008275513
_diffrn_radiation_monochromator graphite
_diffrn_radiation_probe x-ray
_diffrn_radiation_type MoK\a
_diffrn_radiation_wavelength 0.71073
_diffrn_reflns_av_R_equivalents 0.0767
_diffrn_reflns_av_unetI/netI 0.0455
_diffrn_reflns_limit_h_max 17
_diffrn_reflns_limit_h_min -16
_diffrn_reflns_limit_k_max 17
_diffrn_reflns_limit_k_min -17
_diffrn_reflns_limit_l_max 29
_diffrn_reflns_limit_l_min -29
_diffrn_reflns_number 34445
_diffrn_reflns_theta_full 26.37
_diffrn_reflns_theta_max 26.37
_diffrn_reflns_theta_min 2.85
_diffrn_source 'sealed X-ray tube'
_exptl_absorpt_coefficient_mu 1.106
_exptl_absorpt_correction_T_max 0.978
_exptl_absorpt_correction_T_min 0.819
_exptl_absorpt_correction_type analytical
_exptl_absorpt_process_details
;
        CrysAlis RED, Oxford Diffraction Ltd.,
        Version 1.171.33.52 (release 06-11-2009 CrysAlis171 .NET)
        (compiled Nov  6 2009,16:24:50)
Analytical numeric absorption correction using a multifaceted crystal
                        model based on expressions derived by R.C. Clark & J.S.
        (Clark, R. C. & Reid, J. S. (1995). Acta Cryst. A51, 887-897)
;
_exptl_crystal_colour colourless
_exptl_crystal_density_diffrn 1.452
_exptl_crystal_description
;
;
_exptl_crystal_F_000 2220
_exptl_crystal_size_max 0.3
_exptl_crystal_size_mid 0.12
_exptl_crystal_size_min 0.02
_refine_diff_density_max 0.908
_refine_diff_density_min -0.452
_refine_diff_density_rms 0.111
_refine_ls_extinction_method none
_refine_ls_goodness_of_fit_ref 1.134
_refine_ls_hydrogen_treatment constr
_refine_ls_matrix_type full
_refine_ls_number_parameters 174
_refine_ls_number_reflns 2507
_refine_ls_number_restraints 116
_refine_ls_restrained_S_all 1.119
_refine_ls_R_factor_all 0.0861
_refine_ls_R_factor_gt 0.0446
_refine_ls_shift/su_max 0
_refine_ls_shift/su_mean 0
_refine_ls_structure_factor_coef Fsqd
_refine_ls_weighting_details
; calc
 [0.00000+1.00000exp(1.42(sin\q/\l)^2^)]/
   [\s^2^(Fo^2^)+0.0221+0.0000*P+(0.0855P)^2^+0.0000sin\q/\l]
 where P = 0.32824Fo^2^ + 0.67176Fc^2^
;
_refine_ls_weighting_scheme calc
_refine_ls_wR_factor_gt 0.1238
_refine_ls_wR_factor_ref 0.1381
_reflns_number_gt 1519
_reflns_number_total 2507
_reflns_threshold_expression >2\s(I)
_cod_data_source_file ic201447c_si_002.cif
_cod_data_source_block sm20la-d0non-dedouble
_cod_original_sg_symbol_H-M 'P 4/n c c'
_cod_database_code 4327086

loop_
_symmetry_equiv_pos_as_xyz
'x, y, z'
'-x+1/2, -y+1/2, z'
'x+1/2, -y, -z+1/2'
'-x, y+1/2, -z+1/2'
'-y, -x, -z+1/2'
'y+1/2, x+1/2, -z+1/2'
'y, -x+1/2, z'
'-y+1/2, x, z'
'-x, -y, -z'
'x-1/2, y-1/2, -z'
'-x-1/2, y, z-1/2'
'x, -y-1/2, z-1/2'
'y, x, z-1/2'
'-y-1/2, -x-1/2, z-1/2'
'-y, x-1/2, -z'
'y-1/2, -x, -z'

loop_
_atom_site_label
_atom_site_type_symbol
_atom_site_fract_x
_atom_site_fract_y
_atom_site_fract_z
_atom_site_U_iso_or_equiv
_atom_site_adp_type
_atom_site_occupancy
_atom_site_symmetry_multiplicity
_atom_site_calc_flag
_atom_site_refinement_flags
_atom_site_disorder_assembly
_atom_site_disorder_group
Cl1 Cl 0.75 0.75 -0.04529(11) 0.0565(7) Uani 1 4 d S . .
Cl2 Cl 0.25 0.75 0.12355(17) 0.1190(13) Uani 1 2 d S . .
La1 La 0.75 0.75 0.072006(19) 0.02630(18) Uani 1 4 d S . .
C1 C 0.6114(4) 0.6242(4) 0.17291(19) 0.0367(11) Uani 1 1 d . . .
H1A H 0.6036 0.5815 0.2051 0.044 Uiso 1 1 calc R . .
H1B H 0.5622 0.6093 0.1452 0.044 Uiso 1 1 calc R . .
C2 C 0.5994(4) 0.7249(3) 0.1925(2) 0.0357(13) Uani 1 1 d . . .
H2A H 0.5369 0.7315 0.2099 0.043 Uiso 1 1 calc R . .
H2B H 0.6469 0.7383 0.2215 0.043 Uiso 1 1 calc R . .
C3 C 0.5209(3) 0.8000(4) 0.1142(2) 0.0361(12) Uani 1 1 d . . .
H3A H 0.5183 0.8605 0.0941 0.043 Uiso 1 1 calc R . .
H3B H 0.4664 0.797 0.1396 0.043 Uiso 1 1 calc R . .
C4 C 0.5151(4) 0.7204(4) 0.0723(2) 0.0330(11) Uani 1 1 d . . .
C5 C 0.4132(4) 0.6132(5) 0.0203(3) 0.0561(16) Uani 1 1 d U . .
H5A H 0.4702 0.601 -0.002 0.067 Uiso 1 1 calc R . .
H5B H 0.3631 0.6338 -0.0055 0.067 Uiso 1 1 calc R . .
C6 C 0.3837(5) 0.5253(5) 0.0488(3) 0.0686(18) Uani 1 1 d U A .
H6A H 0.3288 0.5378 0.0729 0.082 Uiso 1 1 calc R . .
H6B H 0.3658 0.4778 0.0208 0.082 Uiso 1 1 calc R . .
N1 N 0.6085(3) 0.7954(3) 0.14742(16) 0.0304(9) Uani 1 1 d . . .
N2 N 0.4324(3) 0.6878(3) 0.06087(19) 0.0433(11) Uani 1 1 d . . .
H2N H 0.3844 0.7123 0.0787 0.052 Uiso 1 1 calc R . .
O1 O 0.5892(2) 0.6918(2) 0.04958(14) 0.0353(8) Uani 1 1 d . . .
O2 O 0.4583(4) 0.4918(3) 0.08136(18) 0.0705(14) Uani 1 1 d U . .
C7A C 0.4682(15) 0.3943(14) 0.1077(8) 0.067(4) Uani 0.453(19) 1 d PDU A 1
H7A H 0.4384 0.3458 0.0842 0.081 Uiso 0.453(19) 1 calc PR A 1
H7B H 0.5348 0.3779 0.1135 0.081 Uiso 0.453(19) 1 calc PR A 1
C8A C 0.418(2) 0.405(2) 0.1622(9) 0.115(7) Uani 0.453(19) 1 d PDU A 1
H8A H 0.3593 0.4404 0.1567 0.138 Uiso 0.453(19) 1 calc PR A 1
H8B H 0.402 0.3424 0.1774 0.138 Uiso 0.453(19) 1 calc PR A 1
O3A O 0.4683(13) 0.4456(12) 0.1941(5) 0.121(5) Uani 0.469(12) 1 d PDU A 1
H31A H 0.5185 0.4157 0.198 0.182 Uiso 0.469(12) 1 calc PR A 1
C7B C 0.4112(16) 0.4093(12) 0.1085(7) 0.084(5) Uani 0.547(19) 1 d PDU A 2
H7C H 0.3502 0.4279 0.1247 0.101 Uiso 0.547(19) 1 calc PR A 2
H7D H 0.4004 0.3588 0.0809 0.101 Uiso 0.547(19) 1 calc PR A 2
C8B C 0.4764(12) 0.3774(14) 0.1529(10) 0.096(6) Uani 0.547(19) 1 d PDU A 2
H8C H 0.5325 0.349 0.1357 0.115 Uiso 0.547(19) 1 calc PR A 2
H8D H 0.4968 0.4319 0.1754 0.115 Uiso 0.547(19) 1 calc PR A 2
O3B O 0.439(3) 0.320(3) 0.1831(12) 0.121(5) Uani 0.186(10) 1 d PDU A 2
H31B H 0.3916 0.3449 0.1983 0.182 Uiso 0.186(10) 1 calc PR A 2
O3C O 0.360(2) 0.4228(17) 0.1845(8) 0.121(5) Uani 0.346(12) 1 d P B 3
H31C H 0.3227 0.4553 0.1554 0.182 Uiso 0.346(12) 1 d P B 3
O1W O 0.3732(7) 0.8732(7) 0.25 0.127(7) Uani 0.5 2 d SPD C 3
H11W H 0.3937 0.9189 0.2274 0.191 Uiso 0.25 1 d PD D 3
H12W H 0.3125 0.8623 0.2438 0.191 Uiso 0.25 1 d PD E 3
O3W O 0.3256(10) 0.6003(7) 0.2068(4) 0.144(7) Uani 0.5 1 d PDU F 3
H31W H 0.3764 0.5715 0.2231 0.216 Uiso 0.5 1 d PD G 3
H32W H 0.3489 0.6459 0.1858 0.216 Uiso 0.5 1 d PD H 3
O2W O 0.75 0.75 0.3222(4) 0.084(3) Uani 1 4 d SD I 3
H21W H 0.75 0.75 0.3599 0.127 Uiso 1 4 d SD J 3

loop_
_atom_site_aniso_label
_atom_site_aniso_U_11
_atom_site_aniso_U_22
_atom_site_aniso_U_33
_atom_site_aniso_U_23
_atom_site_aniso_U_13
_atom_site_aniso_U_12
Cl1 0.0674(11) 0.0674(11) 0.0349(13) 0 0 0
Cl2 0.0350(13) 0.182(4) 0.140(3) 0 0 0.031(2)
La1 0.0270(2) 0.0270(2) 0.0249(3) 0 0 0
C1 0.033(3) 0.043(3) 0.034(2) 0.005(2) 0.004(2) -0.004(2)
C2 0.035(3) 0.039(3) 0.033(3) 0.0010(19) 0.007(2) 0.001(2)
C3 0.027(3) 0.039(3) 0.042(3) 0.002(2) 0.004(2) 0.003(2)
C4 0.034(3) 0.033(2) 0.032(3) 0.004(2) -0.003(2) -0.0011(19)
C5 0.039(3) 0.070(4) 0.060(4) -0.009(3) -0.019(3) -0.009(3)
C6 0.063(4) 0.064(4) 0.079(5) -0.020(3) 0.001(3) -0.031(3)
N1 0.030(2) 0.032(2) 0.029(2) -0.0046(18) 0.0018(18) 0.0004(17)
N2 0.028(2) 0.048(3) 0.054(3) -0.005(2) -0.005(2) 0.000(2)
O1 0.0311(19) 0.041(2) 0.0338(18) -0.0012(16) -0.0008(15) -0.0010(16)
O2 0.101(4) 0.057(3) 0.053(3) 0.001(2) -0.008(2) -0.034(3)
C7A 0.061(11) 0.058(8) 0.083(9) -0.004(7) -0.009(9) -0.037(8)
C8A 0.142(19) 0.105(16) 0.096(11) 0.032(10) 0.022(11) -0.050(14)
O3A 0.175(13) 0.120(9) 0.068(6) 0.016(6) 0.016(7) -0.055(9)
C7B 0.101(13) 0.068(9) 0.085(9) 0.000(6) -0.007(9) -0.040(9)
C8B 0.083(11) 0.080(11) 0.125(13) 0.036(8) -0.027(9) -0.048(9)
O3B 0.175(13) 0.120(9) 0.068(6) 0.016(6) 0.016(7) -0.055(9)
O3C 0.175(13) 0.120(9) 0.068(6) 0.016(6) 0.016(7) -0.055(9)
O1W 0.138(11) 0.138(11) 0.104(14) -0.025(10) 0.025(10) -0.003(14)
O3W 0.34(2) 0.046(6) 0.048(6) 0.002(5) 0.032(10) -0.029(10)
O2W 0.094(5) 0.094(5) 0.065(6) 0 0 0

loop_
_atom_type_symbol
_atom_type_description
_atom_type_scat_dispersion_real
_atom_type_scat_dispersion_imag
_atom_type_scat_source
C C 0.0033 0.0016 'International Tables Vol C Tables 4.2.6.8 and 6.1.1.4'
H H 0 0 'International Tables Vol C Tables 4.2.6.8 and 6.1.1.4'
N N 0.0061 0.0033 'International Tables Vol C Tables 4.2.6.8 and 6.1.1.4'
O O 0.0106 0.006 'International Tables Vol C Tables 4.2.6.8 and 6.1.1.4'
Cl Cl 0.1484 0.1585 'International Tables Vol C Tables 4.2.6.8 and 6.1.1.4'
La La -0.2871 2.4523 'International Tables Vol C Tables 4.2.6.8 and 6.1.1.4'

loop_
_exptl_crystal_face_index_h
_exptl_crystal_face_index_k
_exptl_crystal_face_index_l
_exptl_crystal_face_perp_dist
0 0 -1 0.005
1 1 0 0.105
0 0 1 0.015
-2 1 0 0.055
-1 -1 0 0.145
2 -1 0 0.065

loop_
_geom_angle_atom_site_label_1
_geom_angle_atom_site_label_2
_geom_angle_atom_site_label_3
_geom_angle
_geom_angle_site_symmetry_1
_geom_angle_site_symmetry_3
_geom_angle_publ_flag
O1 La1 O1 155.20(16) . 2_665 y
O1 La1 O1 87.36(3) . 8_655 y
O1 La1 O1 87.36(3) 2_665 8_655 ?
O1 La1 O1 87.36(3) . 7_565 ?
O1 La1 O1 87.36(3) 2_665 7_565 ?
O1 La1 O1 155.20(16) 8_655 7_565 ?
O1 La1 N1 126.42(12) . 7_565 y
O1 La1 N1 71.63(12) 2_665 7_565 ?
O1 La1 N1 136.70(12) 8_655 7_565 ?
O1 La1 N1 63.30(11) 7_565 7_565 ?
O1 La1 N1 71.63(12) . 8_655 y
O1 La1 N1 126.42(12) 2_665 8_655 ?
O1 La1 N1 63.30(11) 8_655 8_655 ?
O1 La1 N1 136.70(12) 7_565 8_655 ?
N1 La1 N1 99.17(16) 7_565 8_655 ?
O1 La1 N1 136.70(12) . 2_665 y
O1 La1 N1 63.30(11) 2_665 2_665 ?
O1 La1 N1 71.63(12) 8_655 2_665 ?
O1 La1 N1 126.42(12) 7_565 2_665 ?
N1 La1 N1 65.14(9) 7_565 2_665 ?
N1 La1 N1 65.14(9) 8_655 2_665 ?
O1 La1 N1 63.30(11) . . y
O1 La1 N1 136.70(12) 2_665 . ?
O1 La1 N1 126.42(12) 8_655 . ?
O1 La1 N1 71.63(12) 7_565 . ?
N1 La1 N1 65.14(9) 7_565 . y
N1 La1 N1 65.14(9) 8_655 . ?
N1 La1 N1 99.17(16) 2_665 . y
O1 La1 Cl1 77.60(8) . . y
O1 La1 Cl1 77.60(8) 2_665 . ?
O1 La1 Cl1 77.60(8) 8_655 . ?
O1 La1 Cl1 77.60(8) 7_565 . ?
N1 La1 Cl1 130.42(8) 7_565 . ?
N1 La1 Cl1 130.42(8) 8_655 . ?
N1 La1 Cl1 130.42(8) 2_665 . ?
N1 La1 Cl1 130.42(8) . . y
N1 C1 C2 111.8(4) 8_655 . ?
N1 C1 H1A 109.3 8_655 . ?
C2 C1 H1A 109.3 . . ?
N1 C1 H1B 109.3 8_655 . ?
C2 C1 H1B 109.3 . . ?
H1A C1 H1B 107.9 . . ?
N1 C2 C1 114.0(4) . . ?
N1 C2 H2A 108.8 . . ?
C1 C2 H2A 108.8 . . ?
N1 C2 H2B 108.8 . . ?
C1 C2 H2B 108.8 . . ?
H2A C2 H2B 107.6 . . ?
N1 C3 C4 111.5(4) . . ?
N1 C3 H3A 109.3 . . ?
C4 C3 H3A 109.3 . . ?
N1 C3 H3B 109.3 . . ?
C4 C3 H3B 109.3 . . ?
H3A C3 H3B 108 . . ?
O1 C4 N2 123.9(5) . . ?
O1 C4 C3 118.9(4) . . ?
N2 C4 C3 117.2(5) . . ?
N2 C5 C6 111.2(5) . . ?
N2 C5 H5A 109.4 . . ?
C6 C5 H5A 109.4 . . ?
N2 C5 H5B 109.4 . . ?
C6 C5 H5B 109.4 . . ?
H5A C5 H5B 108 . . ?
O2 C6 C5 109.1(5) . . ?
O2 C6 H6A 109.9 . . ?
C5 C6 H6A 109.9 . . ?
O2 C6 H6B 109.9 . . ?
C5 C6 H6B 109.9 . . ?
H6A C6 H6B 108.3 . . ?
C1 N1 C2 108.8(4) 7_565 . ?
C1 N1 C3 108.0(4) 7_565 . ?
C2 N1 C3 110.3(4) . . ?
C1 N1 La1 111.5(3) 7_565 . ?
C2 N1 La1 112.2(3) . . ?
C3 N1 La1 105.9(3) . . ?
C4 N2 C5 124.7(5) . . ?
C4 N2 H2N 117.6 . . ?
C5 N2 H2N 117.6 . . ?
C4 O1 La1 124.9(3) . . ?
C6 O2 C7B 99.6(9) . . ?
C6 O2 C7A 127.4(9) . . ?
C7B O2 C7A 32.1(8) . . ?
C8A C7A O2 103.0(18) . . ?
C8A C7A H7A 111.2 . . ?
O2 C7A H7A 111.2 . . ?
C8A C7A H7B 111.2 . . ?
O2 C7A H7B 111.2 . . ?
H7A C7A H7B 109.1 . . ?
O3A C8A C7A 109(2) . . ?
O3A C8A H8A 110 . . ?
C7A C8A H8A 110 . . ?
O3A C8A H8B 110 . . ?
C7A C8A H8B 110 . . ?
H8A C8A H8B 108.4 . . ?
O3A C8A H31C 111(3) . . ?
C7A C8A H31C 112(2) . . ?
H8A C8A H31C 3.6 . . ?
H8B C8A H31C 104.7 . . ?
C8A O3A H31A 109.5 . . ?
C8B C7B O2 105.6(14) . . ?
C8B C7B H7C 110.6 . . ?
O2 C7B H7C 110.6 . . ?
C8B C7B H7D 110.6 . . ?
O2 C7B H7D 110.6 . . ?
H7C C7B H7D 108.7 . . ?
O3B C8B C7B 111(2) . . ?
O3B C8B H8C 109.5 . . ?
C7B C8B H8C 109.5 . . ?
O3B C8B H8D 109.5 . . ?
C7B C8B H8D 109.5 . . ?
H8C C8B H8D 108.1 . . ?
C8B O3B H31B 109.5 . . ?
H11W O1W H12W 110.13(8) . . ?
H31W O3W H32W 105.9(15) . . ?

loop_
_geom_bond_atom_site_label_1
_geom_bond_atom_site_label_2
_geom_bond_distance
_geom_bond_site_symmetry_2
_geom_bond_publ_flag
Cl1 La1 2.811(3) . y
La1 O1 2.502(3) . y
La1 O1 2.502(3) 2_665 ?
La1 O1 2.502(3) 8_655 ?
La1 O1 2.502(3) 7_565 ?
La1 N1 2.788(4) 7_565 ?
La1 N1 2.788(4) 8_655 ?
La1 N1 2.788(4) 2_665 ?
La1 N1 2.788(4) . y
C1 N1 1.482(6) 8_655 ?
C1 C2 1.523(7) . ?
C1 H1A 0.99 . ?
C1 H1B 0.99 . ?
C2 N1 1.482(7) . ?
C2 H2A 0.99 . ?
C2 H2B 0.99 . ?
C3 N1 1.486(6) . ?
C3 C4 1.519(7) . ?
C3 H3A 0.99 . ?
C3 H3B 0.99 . ?
C4 O1 1.258(6) . ?
C4 N2 1.298(7) . ?
C5 N2 1.469(8) . ?
C5 C6 1.490(9) . ?
C5 H5A 0.99 . ?
C5 H5B 0.99 . ?
C6 O2 1.405(9) . ?
C6 H6A 0.99 . ?
C6 H6B 0.99 . ?
N1 C1 1.482(6) 7_565 ?
N2 H2N 0.88 . ?
O2 C7B 1.505(16) . ?
O2 C7A 1.54(2) . ?
C7A C8A 1.496(19) . ?
C7A H7A 0.99 . ?
C7A H7B 0.99 . ?
C8A O3A 1.20(2) . ?
C8A H8A 0.99 . ?
C8A H8B 0.99 . ?
O3A H31A 0.84 . ?
C7B C8B 1.486(18) . ?
C7B H7C 0.99 . ?
C7B H7D 0.99 . ?
C8B O3B 1.22(2) . ?
C8B H8C 0.99 . ?
C8B H8D 0.99 . ?
O3B H31B 0.84 . ?
O3C H31C 0.99(2) . ?
O1W H11W 0.898(10) . ?
O1W H12W 0.893(11) . ?
O3W H31W 0.921(13) . ?
O3W H32W 0.887(10) . ?
O2W H21W 0.903(9) . ?

loop_
_geom_hbond_atom_site_label_D
_geom_hbond_atom_site_label_H
_geom_hbond_atom_site_label_A
_geom_hbond_distance_DH
_geom_hbond_distance_HA
_geom_hbond_distance_DA
_geom_hbond_angle_DHA
_geom_hbond_site_symmetry_A
N2 H2N Cl2 0.88 2.27 3.137(5) 170 .
O3W H32W Cl2 0.887(10) 2.536(2) 3.117(10) 123.7(9) .
O2W H21W Cl1 0.903(9) 2.273(3) 3.176(9) 180.000(2) 11_756
O1W H12W O3W 0.893(11) 2.229(14) 3.047(17) 152.1(6) 2_565

loop_
_geom_torsion_atom_site_label_1
_geom_torsion_atom_site_label_2
_geom_torsion_atom_site_label_3
_geom_torsion_atom_site_label_4
_geom_torsion
_geom_torsion_site_symmetry_1
_geom_torsion_site_symmetry_4
N1 C1 C2 N1 59.7(6) 8_655 .
N1 C3 C4 O1 -34.9(6) . .
N1 C3 C4 N2 147.3(5) . .
N2 C5 C6 O2 -64.5(7) . .
C1 C2 N1 C1 -163.1(5) . 7_565
C1 C2 N1 C3 78.6(5) . .
C1 C2 N1 La1 -39.2(5) . .
C4 C3 N1 C1 161.7(4) . 7_565
C4 C3 N1 C2 -79.5(5) . .
C4 C3 N1 La1 42.2(4) . .
O1 La1 N1 C1 -146.2(3) . 7_565
O1 La1 N1 C1 15.2(4) 2_665 7_565
O1 La1 N1 C1 149.6(3) 8_655 7_565
O1 La1 N1 C1 -49.7(3) 7_565 7_565
N1 La1 N1 C1 18.7(3) 7_565 7_565
N1 La1 N1 C1 132.8(3) 8_655 7_565
N1 La1 N1 C1 75.7(3) 2_665 7_565
Cl1 La1 N1 C1 -104.3(3) . 7_565
O1 La1 N1 C2 91.4(3) . .
O1 La1 N1 C2 -107.2(3) 2_665 .
O1 La1 N1 C2 27.2(4) 8_655 .
O1 La1 N1 C2 -172.1(3) 7_565 .
N1 La1 N1 C2 -103.7(3) 7_565 .
N1 La1 N1 C2 10.4(3) 8_655 .
N1 La1 N1 C2 -46.7(3) 2_665 .
Cl1 La1 N1 C2 133.3(3) . .
O1 La1 N1 C3 -29.0(3) . .
O1 La1 N1 C3 132.4(3) 2_665 .
O1 La1 N1 C3 -93.2(3) 8_655 .
O1 La1 N1 C3 67.4(3) 7_565 .
N1 La1 N1 C3 135.9(3) 7_565 .
N1 La1 N1 C3 -110.1(4) 8_655 .
N1 La1 N1 C3 -167.1(3) 2_665 .
Cl1 La1 N1 C3 12.9(3) . .
O1 C4 N2 C5 0.4(9) . .
C3 C4 N2 C5 178.1(5) . .
C6 C5 N2 C4 109.5(7) . .
N2 C4 O1 La1 -178.5(4) . .
C3 C4 O1 La1 3.8(6) . .
O1 La1 O1 C4 -133.9(4) 2_665 .
O1 La1 O1 C4 148.2(3) 8_655 .
O1 La1 O1 C4 -56.0(4) 7_565 .
N1 La1 O1 C4 -2.4(4) 7_565 .
N1 La1 O1 C4 85.5(4) 8_655 .
N1 La1 O1 C4 88.8(4) 2_665 .
N1 La1 O1 C4 14.7(4) . .
Cl1 La1 O1 C4 -133.9(4) . .
C5 C6 O2 C7B 176.2(10) . .
C5 C6 O2 C7A -165.8(10) . .
C6 O2 C7A C8A -86.4(17) . .
C7B O2 C7A C8A -51.5(19) . .
O2 C7A C8A O3A -78(3) . .
C6 O2 C7B C8B -169.2(18) . .
C7A O2 C7B C8B 38.3(17) . .
O2 C7B C8B O3B 169(3) . .
